data_2210319
loop_
_publ_author_name
'Pei-Xia Dai'
'Jian-Hua Guo'
'En-Cui Yang'

_publ_section_title Bis(2-aminonaphthalene-1-sulfonato-\k<i>O</i>)bis(1,10-phenanthroline)zinc(II)
_journal_coeditor_code LH2141
_journal_issue 9
_journal_name_full 'Acta Crystallographica Section E'
_journal_page_first m2096
_journal_page_last m2098
_journal_paper_doi 10.1107/S1600536806028261
_journal_volume 62
_journal_year 2006
_chemical_formula_iupac '[Zn (C10 H8 N O3 S)2 (C12 H8 N2)2]'
_chemical_formula_moiety 'C44 H32 N6 O6 S2 Zn'
_chemical_formula_sum 'C44 H32 N6 O6 S2 Zn'
_chemical_formula_weight 870.25
_chemical_name_systematic
;
Bis(2-aminonaphthalene-1-sulfonato-\kO)bis(1,10-phenanthroline)zinc(II)
;
_space_group_IT_number 92
_symmetry_cell_setting tetragonal
_symmetry_space_group_name_Hall 'P 4abw 2nw'
_symmetry_space_group_name_H-M 'P 41 21 2'
_cell_angle_alpha 90.00
_cell_angle_beta 90.00
_cell_angle_gamma 90.00
_cell_formula_units_Z 4
_cell_length_a 12.4631(7)
_cell_length_b 12.4631(7)
_cell_length_c 24.538(3)
_cell_measurement_reflns_used 7547
_cell_measurement_temperature 293(2)
_cell_measurement_theta_max 24.30
_cell_measurement_theta_min 2.31
_cell_volume 3811.5(6)
_computing_cell_refinement 'SAINT (Bruker, 2001'
_computing_data_collection 'APEXII (Bruker, 2003)'
_computing_data_reduction SAINT
_computing_molecular_graphics 'SHELXTL (Bruker, 2001) and DIAMOND (Brandenburg & Berndt, 1999)'
_computing_publication_material SHELXTL
_computing_structure_refinement 'SHELXL97 (Sheldrick, 1997)'
_computing_structure_solution 'SHELXS97 (Sheldrick, 1997)'
_diffrn_ambient_temperature 293(2)
_diffrn_measured_fraction_theta_full 1.000
_diffrn_measured_fraction_theta_max 1.000
_diffrn_measurement_device_type 'Bruker APEX-II CCD area-detector'
_diffrn_measurement_method '\f and \w'
_diffrn_radiation_monochromator graphite
_diffrn_radiation_source 'fine-focus sealed tube'
_diffrn_radiation_type 'Mo K\a'
_diffrn_radiation_wavelength 0.71073
_diffrn_reflns_av_R_equivalents 0.0293
_diffrn_reflns_av_sigmaI/netI 0.0285
_diffrn_reflns_limit_h_max 14
_diffrn_reflns_limit_h_min -13
_diffrn_reflns_limit_k_max 14
_diffrn_reflns_limit_k_min -14
_diffrn_reflns_limit_l_max 29
_diffrn_reflns_limit_l_min -17
_diffrn_reflns_number 20667
_diffrn_reflns_theta_full 25.02
_diffrn_reflns_theta_max 25.02
_diffrn_reflns_theta_min 1.83
_diffrn_standards_number 0
_exptl_absorpt_coefficient_mu 0.815
_exptl_absorpt_correction_T_max 0.864
_exptl_absorpt_correction_T_min 0.822
_exptl_absorpt_correction_type multi-scan
_exptl_absorpt_process_details '(SADABS; Sheldrick, 1996)'
_exptl_crystal_colour pale-yellow
_exptl_crystal_density_diffrn 1.517
_exptl_crystal_density_method 'not measured'
_exptl_crystal_description block
_exptl_crystal_F_000 1792
_exptl_crystal_size_max 0.28
_exptl_crystal_size_mid 0.20
_exptl_crystal_size_min 0.18
_refine_diff_density_max 0.189
_refine_diff_density_min -0.225
_refine_ls_abs_structure_details 'Flack (1983), 1365 Friedel pairs'
_refine_ls_abs_structure_Flack 0.017(10)
_refine_ls_extinction_method none
_refine_ls_goodness_of_fit_ref 1.045
_refine_ls_hydrogen_treatment constr
_refine_ls_matrix_type full
_refine_ls_number_parameters 267
_refine_ls_number_reflns 3362
_refine_ls_number_restraints 0
_refine_ls_restrained_S_all 1.045
_refine_ls_R_factor_all 0.0255
_refine_ls_R_factor_gt 0.0232
_refine_ls_shift/su_max 0.001
_refine_ls_shift/su_mean 0.000
_refine_ls_structure_factor_coef Fsqd
_refine_ls_weighting_details 'calc w=1/[\s^2^(Fo^2^)+(0.0281P)^2^+0.6697P] where P=(Fo^2^+2Fc^2^)/3'
_refine_ls_weighting_scheme calc
_refine_ls_wR_factor_gt 0.0586
_refine_ls_wR_factor_ref 0.0595
_reflns_number_gt 3176
_reflns_number_total 3362
_reflns_threshold_expression I>2\s(I)
_cod_data_source_file lh2141.cif
_cod_data_source_block I
_cod_original_cell_volume 3811.4(6)
_cod_database_code 2210319
_cod_database_fobs_code 2210319

loop_
_symmetry_equiv_pos_as_xyz
'x, y, z'
'-x, -y, z+1/2'
'-y+1/2, x+1/2, z+1/4'
'y+1/2, -x+1/2, z+3/4'
'-x+1/2, y+1/2, -z+1/4'
'x+1/2, -y+1/2, -z+3/4'
'y, x, -z'
'-y, -x, -z+1/2'

loop_
_atom_site_type_symbol
_atom_site_label
_atom_site_fract_x
_atom_site_fract_y
_atom_site_fract_z
_atom_site_U_iso_or_equiv
_atom_site_adp_type
_atom_site_calc_flag
_atom_site_refinement_flags
_atom_site_occupancy
Zn Zn1 -0.031023(17) 0.968977(17) 0.0000 0.03337(9) Uani d S 1
S S1 -0.03485(5) 0.71089(4) 0.03622(2) 0.03471(12) Uani d . 1
O O1 -0.07379(13) 0.65339(13) 0.08274(6) 0.0511(4) Uani d . 1
O O2 -0.05517(11) 0.82563(11) 0.04210(6) 0.0428(4) Uani d . 1
O O3 -0.07541(15) 0.66941(15) -0.01442(7) 0.0622(5) Uani d . 1
N N1 0.13947(13) 0.97660(13) 0.02063(7) 0.0370(4) Uani d . 1
N N3 0.1156(2) 0.61597(19) -0.05288(9) 0.0734(7) Uani d . 1
H H3A 0.0471 0.6194 -0.0567 0.088 Uiso calc R 1
H H3B 0.1545 0.5890 -0.0784 0.088 Uiso calc R 1
C C1 0.15585(16) 0.90480(15) -0.06917(8) 0.0352(4) Uani d . 1
C C2 0.20471(16) 0.94234(15) -0.02010(9) 0.0366(5) Uani d . 1
C C3 0.18451(19) 1.01208(18) 0.06576(10) 0.0504(6) Uani d . 1
H H3 0.1405 1.0354 0.0940 0.060 Uiso calc R 1
C C4 0.2960(2) 1.0162(2) 0.07302(12) 0.0636(7) Uani d . 1
H H4 0.3248 1.0422 0.1054 0.076 Uiso calc R 1
C C5 0.36105(19) 0.9822(2) 0.03279(13) 0.0627(7) Uani d . 1
H H5 0.4351 0.9844 0.0373 0.075 Uiso calc R 1
C C6 0.31689(17) 0.94333(17) -0.01598(11) 0.0490(6) Uani d . 1
C C7 0.3803(2) 0.9056(2) -0.06147(13) 0.0627(8) Uani d . 1
H H7 0.4547 0.9063 -0.0590 0.075 Uiso calc R 1
C C8 0.3337(2) 0.8699(2) -0.10672(13) 0.0595(7) Uani d . 1
H H8 0.3764 0.8460 -0.1353 0.071 Uiso calc R 1
C C9 0.22041(19) 0.86751(17) -0.11243(10) 0.0464(6) Uani d . 1
C C10 0.1678(2) 0.83126(19) -0.15952(10) 0.0579(7) Uani d . 1
H H10 0.2072 0.8064 -0.1891 0.069 Uiso calc R 1
C C11 0.0590(2) 0.8327(2) -0.16162(10) 0.0592(7) Uani d . 1
H H11 0.0233 0.8086 -0.1926 0.071 Uiso calc R 1
C C13 0.10787(17) 0.69811(16) 0.03687(9) 0.0366(5) Uani d . 1
C C14 0.1622(2) 0.65313(17) -0.00673(11) 0.0496(6) Uani d . 1
C C15 0.2762(2) 0.6446(2) -0.00242(14) 0.0705(8) Uani d . 1
H H15 0.3145 0.6135 -0.0309 0.085 Uiso calc R 1
C C16 0.3293(2) 0.6797(2) 0.04111(15) 0.0729(9) Uani d . 1
H H16 0.4035 0.6718 0.0422 0.087 Uiso calc R 1
C C17 0.2765(2) 0.7290(2) 0.08630(11) 0.0566(6) Uani d . 1
C C18 0.3323(2) 0.7685(3) 0.13177(16) 0.0800(10) Uani d . 1
H H18 0.4068 0.7633 0.1327 0.096 Uiso calc R 1
C C19 0.2805(3) 0.8138(3) 0.17412(14) 0.0905(11) Uani d . 1
H H19 0.3188 0.8400 0.2038 0.109 Uiso calc R 1
C C20 0.1693(3) 0.8208(3) 0.17302(11) 0.0786(9) Uani d . 1
H H20 0.1332 0.8510 0.2025 0.094 Uiso calc R 1
C C21 0.1121(2) 0.7842(2) 0.12939(9) 0.0509(6) Uani d . 1
H H21 0.0378 0.7907 0.1296 0.061 Uiso calc R 1
C C22 0.16295(17) 0.73651(17) 0.08380(9) 0.0402(5) Uani d . 1
N N2 0.04732(13) 0.90688(13) -0.07208(7) 0.0368(4) Uani d . 1
C C12 0.0013(2) 0.87050(18) -0.11696(10) 0.0494(6) Uani d . 1
H H12 -0.0733 0.8701 -0.1188 0.059 Uiso calc R 1

loop_
_atom_site_aniso_label
_atom_site_aniso_U_11
_atom_site_aniso_U_22
_atom_site_aniso_U_33
_atom_site_aniso_U_12
_atom_site_aniso_U_13
_atom_site_aniso_U_23
Zn1 0.02955(11) 0.02955(11) 0.04099(18) 0.00167(13) 0.00490(10) -0.00490(10)
S1 0.0410(3) 0.0310(2) 0.0321(2) -0.0023(2) -0.0011(2) 0.0001(2)
O1 0.0533(10) 0.0496(9) 0.0503(9) -0.0066(7) 0.0097(8) 0.0128(8)
O2 0.0429(9) 0.0343(8) 0.0511(9) 0.0050(6) -0.0012(7) 0.0042(7)
O3 0.0699(11) 0.0680(12) 0.0488(11) -0.0049(9) -0.0151(8) -0.0155(9)
N1 0.0337(8) 0.0284(8) 0.0488(10) -0.0013(7) -0.0014(7) -0.0032(8)
N3 0.0983(19) 0.0686(15) 0.0533(13) -0.0089(13) 0.0304(13) -0.0229(12)
C1 0.0369(11) 0.0253(10) 0.0434(11) 0.0012(8) 0.0099(9) 0.0028(9)
C2 0.0303(10) 0.0241(10) 0.0553(13) 0.0001(7) 0.0080(9) 0.0045(9)
C3 0.0518(13) 0.0402(12) 0.0591(15) -0.0008(10) -0.0052(12) -0.0127(11)
C4 0.0596(16) 0.0498(15) 0.0814(19) -0.0070(12) -0.0278(15) -0.0091(14)
C5 0.0354(12) 0.0515(15) 0.101(2) -0.0025(11) -0.0114(14) 0.0031(15)
C6 0.0322(11) 0.0383(12) 0.0765(17) -0.0008(9) 0.0039(11) 0.0115(11)
C7 0.0324(13) 0.0602(16) 0.096(2) 0.0075(11) 0.0234(14) 0.0177(16)
C8 0.0497(15) 0.0582(16) 0.0705(17) 0.0102(12) 0.0317(14) 0.0068(14)
C9 0.0500(14) 0.0327(11) 0.0564(14) 0.0052(10) 0.0212(11) 0.0068(10)
C10 0.087(2) 0.0406(14) 0.0466(13) 0.0083(12) 0.0205(14) -0.0056(11)
C11 0.078(2) 0.0530(14) 0.0463(14) 0.0023(13) 0.0023(13) -0.0107(11)
C13 0.0423(11) 0.0294(10) 0.0381(12) 0.0052(9) 0.0077(10) 0.0065(9)
C14 0.0610(14) 0.0328(11) 0.0550(14) 0.0005(10) 0.0211(13) -0.0004(11)
C15 0.0651(17) 0.0565(15) 0.090(2) 0.0125(13) 0.0359(18) -0.0020(17)
C16 0.0391(14) 0.0670(18) 0.113(3) 0.0145(12) 0.0179(16) 0.0219(18)
C17 0.0417(13) 0.0569(15) 0.0712(16) 0.0056(10) -0.0027(13) 0.0239(13)
C18 0.0480(16) 0.091(2) 0.101(3) -0.0046(15) -0.0303(17) 0.036(2)
C19 0.087(3) 0.114(3) 0.071(2) -0.014(2) -0.045(2) 0.007(2)
C20 0.083(2) 0.110(3) 0.0431(14) -0.0038(18) -0.0207(15) -0.0036(16)
C21 0.0505(14) 0.0655(16) 0.0366(12) 0.0018(12) -0.0062(10) 0.0014(11)
C22 0.0394(11) 0.0386(11) 0.0424(12) 0.0043(9) -0.0020(10) 0.0135(10)
N2 0.0347(10) 0.0317(8) 0.0441(10) 0.0009(7) 0.0056(8) -0.0050(7)
C12 0.0518(15) 0.0460(13) 0.0506(14) -0.0001(10) -0.0036(11) -0.0093(11)

loop_
_atom_type_symbol
_atom_type_description
_atom_type_scat_dispersion_real
_atom_type_scat_dispersion_imag
_atom_type_scat_source
C C 0.0033 0.0016 'International Tables Vol C Tables 4.2.6.8 and 6.1.1.4'
H H 0.0000 0.0000 'International Tables Vol C Tables 4.2.6.8 and 6.1.1.4'
N N 0.0061 0.0033 'International Tables Vol C Tables 4.2.6.8 and 6.1.1.4'
O O 0.0106 0.0060 'International Tables Vol C Tables 4.2.6.8 and 6.1.1.4'
S S 0.1246 0.1234 'International Tables Vol C Tables 4.2.6.8 and 6.1.1.4'
Zn Zn 0.2839 1.4301 'International Tables Vol C Tables 4.2.6.8 and 6.1.1.4'

loop_
_geom_angle_atom_site_label_1
_geom_angle_atom_site_label_2
_geom_angle_atom_site_label_3
_geom_angle_site_symmetry_1
_geom_angle_site_symmetry_3
_geom_angle
_geom_angle_publ_flag
O2 Zn1 O2 7_465 . 89.89(8) y
O2 Zn1 N2 7_465 7_465 99.42(6) ?
O2 Zn1 N2 . 7_465 85.99(6) y
O2 Zn1 N2 7_465 . 85.99(6) ?
O2 Zn1 N2 . . 99.42(6) y
N2 Zn1 N2 7_465 . 172.41(9) y
O2 Zn1 N1 7_465 7_465 93.60(6) ?
O2 Zn1 N1 . 7_465 162.46(6) y
N2 Zn1 N1 7_465 7_465 76.48(7) ?
N2 Zn1 N1 . 7_465 97.97(6) y
O2 Zn1 N1 7_465 . 162.46(6) ?
O2 Zn1 N1 . . 93.60(6) y
N2 Zn1 N1 7_465 . 97.97(6) ?
N2 Zn1 N1 . . 76.48(7) y
N1 Zn1 N1 7_465 . 88.23(9) y
O1 S1 O3 . . 112.94(10) ?
O1 S1 O2 . . 110.65(10) ?
O3 S1 O2 . . 112.13(10) ?
O1 S1 C13 . . 106.60(10) ?
O3 S1 C13 . . 109.02(11) ?
O2 S1 C13 . . 105.03(9) ?
S1 O2 Zn1 . . 139.95(10) ?
C3 N1 C2 . . 117.98(18) ?
C3 N1 Zn1 . . 128.54(15) ?
C2 N1 Zn1 . . 113.45(13) ?
C14 N3 H3A . . 120.0 ?
C14 N3 H3B . . 120.0 ?
H3A N3 H3B . . 120.0 ?
N2 C1 C9 . . 122.4(2) ?
N2 C1 C2 . . 117.65(17) ?
C9 C1 C2 . . 119.94(19) ?
N1 C2 C6 . . 122.8(2) ?
N1 C2 C1 . . 117.93(18) ?
C6 C2 C1 . . 119.3(2) ?
N1 C3 C4 . . 122.8(2) ?
N1 C3 H3 . . 118.6 ?
C4 C3 H3 . . 118.6 ?
C5 C4 C3 . . 119.5(2) ?
C5 C4 H4 . . 120.3 ?
C3 C4 H4 . . 120.3 ?
C4 C5 C6 . . 119.9(2) ?
C4 C5 H5 . . 120.1 ?
C6 C5 H5 . . 120.1 ?
C2 C6 C5 . . 117.1(2) ?
C2 C6 C7 . . 119.1(2) ?
C5 C6 C7 . . 123.8(2) ?
C8 C7 C6 . . 121.0(2) ?
C8 C7 H7 . . 119.5 ?
C6 C7 H7 . . 119.5 ?
C7 C8 C9 . . 121.6(2) ?
C7 C8 H8 . . 119.2 ?
C9 C8 H8 . . 119.2 ?
C10 C9 C1 . . 117.3(2) ?
C10 C9 C8 . . 123.6(2) ?
C1 C9 C8 . . 119.1(2) ?
C11 C10 C9 . . 119.6(2) ?
C11 C10 H10 . . 120.2 ?
C9 C10 H10 . . 120.2 ?
C10 C11 C12 . . 119.4(2) ?
C10 C11 H11 . . 120.3 ?
C12 C11 H11 . . 120.3 ?
C14 C13 C22 . . 121.7(2) ?
C14 C13 S1 . . 121.10(19) ?
C22 C13 S1 . . 117.23(15) ?
N3 C14 C13 . . 125.1(2) ?
N3 C14 C15 . . 117.6(2) ?
C13 C14 C15 . . 117.4(3) ?
C16 C15 C14 . . 121.9(3) ?
C16 C15 H15 . . 119.0 ?
C14 C15 H15 . . 119.0 ?
C15 C16 C17 . . 122.4(2) ?
C15 C16 H16 . . 118.8 ?
C17 C16 H16 . . 118.8 ?
C18 C17 C22 . . 120.4(3) ?
C18 C17 C16 . . 122.7(3) ?
C22 C17 C16 . . 117.0(3) ?
C19 C18 C17 . . 121.5(3) ?
C19 C18 H18 . . 119.3 ?
C17 C18 H18 . . 119.3 ?
C18 C19 C20 . . 119.3(3) ?
C18 C19 H19 . . 120.3 ?
C20 C19 H19 . . 120.3 ?
C21 C20 C19 . . 121.0(3) ?
C21 C20 H20 . . 119.5 ?
C19 C20 H20 . . 119.5 ?
C20 C21 C22 . . 121.8(3) ?
C20 C21 H21 . . 119.1 ?
C22 C21 H21 . . 119.1 ?
C21 C22 C17 . . 116.1(2) ?
C21 C22 C13 . . 124.4(2) ?
C17 C22 C13 . . 119.6(2) ?
C12 N2 C1 . . 118.09(18) ?
C12 N2 Zn1 . . 127.43(15) ?
C1 N2 Zn1 . . 114.48(13) ?
N2 C12 C11 . . 123.2(2) ?
N2 C12 H12 . . 118.4 ?
C11 C12 H12 . . 118.4 ?

loop_
_geom_bond_atom_site_label_1
_geom_bond_atom_site_label_2
_geom_bond_site_symmetry_2
_geom_bond_distance
_geom_bond_publ_flag
Zn1 O2 7_465 2.0855(14) ?
Zn1 O2 . 2.0855(14) y
Zn1 N2 7_465 2.1634(16) ?
Zn1 N2 . 2.1634(16) y
Zn1 N1 7_465 2.1865(16) ?
Zn1 N1 . 2.1865(16) y
S1 O1 . 1.4324(16) ?
S1 O3 . 1.4377(16) ?
S1 O2 . 1.4595(14) ?
S1 C13 . 1.786(2) ?
N1 C3 . 1.318(3) ?
N1 C2 . 1.357(3) ?
N3 C14 . 1.355(3) ?
N3 H3A . 0.8600 ?
N3 H3B . 0.8600 ?
C1 N2 . 1.355(3) ?
C1 C9 . 1.411(3) ?
C1 C2 . 1.428(3) ?
C2 C6 . 1.402(3) ?
C3 C4 . 1.402(3) ?
C3 H3 . 0.9300 ?
C4 C5 . 1.346(4) ?
C4 H4 . 0.9300 ?
C5 C6 . 1.403(4) ?
C5 H5 . 0.9300 ?
C6 C7 . 1.446(4) ?
C7 C8 . 1.329(4) ?
C7 H7 . 0.9300 ?
C8 C9 . 1.420(4) ?
C8 H8 . 0.9300 ?
C9 C10 . 1.404(4) ?
C10 C11 . 1.357(4) ?
C10 H10 . 0.9300 ?
C11 C12 . 1.393(3) ?
C11 H11 . 0.9300 ?
C13 C14 . 1.385(3) ?
C13 C22 . 1.423(3) ?
C14 C15 . 1.429(4) ?
C15 C16 . 1.330(4) ?
C15 H15 . 0.9300 ?
C16 C17 . 1.429(4) ?
C16 H16 . 0.9300 ?
C17 C18 . 1.404(4) ?
C17 C22 . 1.420(3) ?
C18 C19 . 1.347(5) ?
C18 H18 . 0.9300 ?
C19 C20 . 1.390(5) ?
C19 H19 . 0.9300 ?
C20 C21 . 1.364(4) ?
C20 H20 . 0.9300 ?
C21 C22 . 1.416(3) ?
C21 H21 . 0.9300 ?
N2 C12 . 1.322(3) ?
C12 H12 . 0.9300 ?

loop_
_geom_hbond_atom_site_label_D
_geom_hbond_atom_site_label_H
_geom_hbond_atom_site_label_A
_geom_hbond_site_symmetry_A
_geom_hbond_distance_DH
_geom_hbond_distance_HA
_geom_hbond_distance_DA
_geom_hbond_angle_DHA
N3 H3A O3 . 0.86 1.95 2.646(3) 137
N3 H3B O1 4_454 0.86 2.19 2.894(3) 139
C12 H12 O2 7_465 0.93 2.45 3.004(3) 118
C21 H21 O1 . 0.93 2.49 3.055(3) 120
C21 H21 O2 . 0.93 2.48 3.033(3) 118
C7 H7 O1 7_565 0.93 2.56 3.453(3) 162
C8 H8 O3 6_564 0.93 2.54 3.394(4) 153

loop_
_geom_torsion_atom_site_label_1
_geom_torsion_atom_site_label_2
_geom_torsion_atom_site_label_3
_geom_torsion_atom_site_label_4
_geom_torsion_site_symmetry_1
_geom_torsion
O1 S1 O2 Zn1 . 179.80(13)
O3 S1 O2 Zn1 . -53.13(17)
C13 S1 O2 Zn1 . 65.13(16)
O2 Zn1 O2 S1 7_465 86.42(15)
N2 Zn1 O2 S1 7_465 -174.13(15)
N2 Zn1 O2 S1 . 0.50(16)
N1 Zn1 O2 S1 7_465 -171.91(15)
N1 Zn1 O2 S1 . -76.38(15)
O2 Zn1 N1 C3 7_465 176.73(18)
O2 Zn1 N1 C3 . -82.17(19)
N2 Zn1 N1 C3 7_465 4.28(19)
N2 Zn1 N1 C3 . 179.0(2)
N1 Zn1 N1 C3 7_465 80.37(18)
O2 Zn1 N1 C2 7_465 -1.3(3)
O2 Zn1 N1 C2 . 99.85(13)
N2 Zn1 N1 C2 7_465 -173.70(13)
N2 Zn1 N1 C2 . 1.02(13)
N1 Zn1 N1 C2 7_465 -97.61(14)
C3 N1 C2 C6 . 0.0(3)
Zn1 N1 C2 C6 . 178.19(15)
C3 N1 C2 C1 . -179.46(18)
Zn1 N1 C2 C1 . -1.2(2)
N2 C1 C2 N1 . 0.7(3)
C9 C1 C2 N1 . -179.44(18)
N2 C1 C2 C6 . -178.79(18)
C9 C1 C2 C6 . 1.1(3)
C2 N1 C3 C4 . 0.3(3)
Zn1 N1 C3 C4 . -177.56(18)
N1 C3 C4 C5 . -0.4(4)
C3 C4 C5 C6 . 0.2(4)
N1 C2 C6 C5 . -0.2(3)
C1 C2 C6 C5 . 179.22(19)
N1 C2 C6 C7 . -179.82(19)
C1 C2 C6 C7 . -0.4(3)
C4 C5 C6 C2 . 0.1(4)
C4 C5 C6 C7 . 179.7(2)
C2 C6 C7 C8 . -0.2(4)
C5 C6 C7 C8 . -179.8(2)
C6 C7 C8 C9 . 0.2(4)
N2 C1 C9 C10 . -0.3(3)
C2 C1 C9 C10 . 179.77(19)
N2 C1 C9 C8 . 178.7(2)
C2 C1 C9 C8 . -1.2(3)
C7 C8 C9 C10 . 179.5(2)
C7 C8 C9 C1 . 0.6(4)
C1 C9 C10 C11 . -0.4(3)
C8 C9 C10 C11 . -179.4(2)
C9 C10 C11 C12 . 0.2(4)
O1 S1 C13 C14 . 121.71(18)
O3 S1 C13 C14 . -0.5(2)
O2 S1 C13 C14 . -120.83(18)
O1 S1 C13 C22 . -58.62(18)
O3 S1 C13 C22 . 179.18(16)
O2 S1 C13 C22 . 58.84(18)
C22 C13 C14 N3 . -179.3(2)
S1 C13 C14 N3 . 0.4(3)
C22 C13 C14 C15 . 1.3(3)
S1 C13 C14 C15 . -179.07(18)
N3 C14 C15 C16 . 179.4(3)
C13 C14 C15 C16 . -1.1(4)
C14 C15 C16 C17 . -0.5(4)
C15 C16 C17 C18 . -178.5(3)
C15 C16 C17 C22 . 1.9(4)
C22 C17 C18 C19 . 0.3(5)
C16 C17 C18 C19 . -179.3(3)
C17 C18 C19 C20 . 0.5(5)
C18 C19 C20 C21 . -1.0(5)
C19 C20 C21 C22 . 0.7(5)
C20 C21 C22 C17 . 0.1(4)
C20 C21 C22 C13 . -179.2(3)
C18 C17 C22 C21 . -0.6(4)
C16 C17 C22 C21 . 179.0(2)
C18 C17 C22 C13 . 178.7(2)
C16 C17 C22 C13 . -1.7(3)
C14 C13 C22 C21 . 179.3(2)
S1 C13 C22 C21 . -0.3(3)
C14 C13 C22 C17 . 0.1(3)
S1 C13 C22 C17 . -179.55(17)
C9 C1 N2 C12 . 1.3(3)
C2 C1 N2 C12 . -178.81(18)
C9 C1 N2 Zn1 . -179.61(15)
C2 C1 N2 Zn1 . 0.3(2)
O2 Zn1 N2 C12 7_465 -2.39(18)
O2 Zn1 N2 C12 . 86.83(18)
N1 Zn1 N2 C12 7_465 -95.47(18)
N1 Zn1 N2 C12 . 178.30(19)
O2 Zn1 N2 C1 7_465 178.62(14)
O2 Zn1 N2 C1 . -92.15(13)
N1 Zn1 N2 C1 7_465 85.54(13)
N1 Zn1 N2 C1 . -0.69(13)
C1 N2 C12 C11 . -1.5(3)
Zn1 N2 C12 C11 . 179.51(17)
C10 C11 C12 N2 . 0.8(4)
